data_7023747
loop_
_publ_author_name
'Adner, David'
'M\"ockel, Stefan'
'Korb, Marcus'
'Buschbeck, Roy'
'R\"uffer, Tobias'
'Schulze, Steffen'
'Mertens, Lutz'
'Hietschold, Michael'
'Mehring, Michael'
'Lang, Heinrich'

_publ_section_title
;
 Copper(ii) and triphenylphosphine copper(i) ethylene glycol carboxylates:
 synthesis, characterisation and copper nanoparticle generation.
;
_journal_issue 44
_journal_name_full 'Dalton transactions (Cambridge, England : 2003)'
_journal_page_first 15599
_journal_page_last 15609
_journal_paper_doi 10.1039/c3dt51913a
_journal_volume 42
_journal_year 2013
_chemical_formula_moiety 'C45 H47 Cu O6 P2'
_chemical_formula_sum 'C45 H47 Cu O6 P2'
_chemical_formula_weight 809.31
_chemical_name_systematic
;
?
;
_space_group_IT_number 14
_symmetry_cell_setting monoclinic
_symmetry_space_group_name_Hall '-P 2yn'
_symmetry_space_group_name_H-M 'P 1 21/n 1'
_atom_sites_solution_hydrogens geom
_atom_sites_solution_primary direct
_atom_sites_solution_secondary difmap
_audit_creation_method SHELXL-97
_cell_angle_alpha 90.00
_cell_angle_beta 91.701(4)
_cell_angle_gamma 90.00
_cell_formula_units_Z 4
_cell_length_a 15.9464(8)
_cell_length_b 10.6978(3)
_cell_length_c 23.2985(11)
_cell_measurement_reflns_used 7528
_cell_measurement_temperature 104(1)
_cell_measurement_theta_max 28.3550
_cell_measurement_theta_min 2.8785
_cell_volume 3972.8(3)
_computing_cell_refinement
;
CrysAlisPro, Agilent Technologies,
Version 1.171.35.19 (release 27-10-2011 CrysAlis171 .NET)
(compiled Oct 27 2011,15:02:11)
;
_computing_data_collection
;
CrysAlisPro, Agilent Technologies,
Version 1.171.35.19 (release 27-10-2011 CrysAlis171 .NET)
(compiled Oct 27 2011,15:02:11)
;
_computing_data_reduction
;
CrysAlisPro, Agilent Technologies,
Version 1.171.35.19 (release 27-10-2011 CrysAlis171 .NET)
(compiled Oct 27 2011,15:02:11)
;
_computing_structure_refinement 'SHELXL-97 (Sheldrick, 1997)'
_computing_structure_solution 'SHELXS-97 (Sheldrick, 1990)'
_diffrn_ambient_temperature 104(1)
_diffrn_measured_fraction_theta_full 0.998
_diffrn_measured_fraction_theta_max 0.998
_diffrn_measurement_device_type 'oxford gemini s'
_diffrn_measurement_method '\w scans'
_diffrn_radiation_monochromator graphite
_diffrn_radiation_source 'fine-focus sealed tube'
_diffrn_radiation_type MoK\a
_diffrn_radiation_wavelength 0.71073
_diffrn_reflns_av_R_equivalents 0.0399
_diffrn_reflns_av_sigmaI/netI 0.0456
_diffrn_reflns_limit_h_max 19
_diffrn_reflns_limit_h_min -19
_diffrn_reflns_limit_k_max 12
_diffrn_reflns_limit_k_min -12
_diffrn_reflns_limit_l_max 23
_diffrn_reflns_limit_l_min -28
_diffrn_reflns_number 19549
_diffrn_reflns_theta_full 25.50
_diffrn_reflns_theta_max 25.50
_diffrn_reflns_theta_min 2.88
_diffrn_standards_decay_% 0
_diffrn_standards_interval_count 50
_diffrn_standards_interval_time 1
_diffrn_standards_number 2
_exptl_absorpt_coefficient_mu 0.679
_exptl_absorpt_correction_T_max 0.9352
_exptl_absorpt_correction_T_min 0.8762
_exptl_absorpt_correction_type multi-scan
_exptl_absorpt_process_details
;
CrysAlisPro, Agilent Technologies,
Version 1.171.35.19 (release 27-10-2011 CrysAlis171 .NET)
(compiled Oct 27 2011,15:02:11)
Empirical absorption correction using spherical harmonics,
implemented in SCALE3 ABSPACK scaling algorithm.
;
_exptl_crystal_colour colorless
_exptl_crystal_density_diffrn 1.353
_exptl_crystal_density_method 'not measured'
_exptl_crystal_description block
_exptl_crystal_F_000 1696
_exptl_crystal_size_max 0.20
_exptl_crystal_size_mid 0.10
_exptl_crystal_size_min 0.10
_refine_diff_density_max 0.424
_refine_diff_density_min -0.351
_refine_diff_density_rms 0.057
_refine_ls_extinction_method none
_refine_ls_goodness_of_fit_ref 1.033
_refine_ls_hydrogen_treatment constr
_refine_ls_matrix_type full
_refine_ls_number_parameters 487
_refine_ls_number_reflns 7368
_refine_ls_number_restraints 0
_refine_ls_restrained_S_all 1.033
_refine_ls_R_factor_all 0.0490
_refine_ls_R_factor_gt 0.0354
_refine_ls_shift/su_max 0.002
_refine_ls_shift/su_mean 0.000
_refine_ls_structure_factor_coef Fsqd
_refine_ls_weighting_details 'calc w=1/[\s^2^(Fo^2^)+(0.0401P)^2^+0.7732P] where P=(Fo^2^+2Fc^2^)/3'
_refine_ls_weighting_scheme calc
_refine_ls_wR_factor_gt 0.0814
_refine_ls_wR_factor_ref 0.0863
_reflns_number_gt 6034
_reflns_number_total 7368
_reflns_threshold_expression >2sigma(I)
_cod_data_source_file c3dt51913a.txt
_cod_data_source_block shelxl3
_cod_original_sg_symbol_H-M 'P 21/n'
_cod_database_code 7023747

loop_
_symmetry_equiv_pos_as_xyz
'x, y, z'
'-x+1/2, y+1/2, -z+1/2'
'-x, -y, -z'
'x-1/2, -y-1/2, z-1/2'

loop_
_atom_site_label
_atom_site_type_symbol
_atom_site_fract_x
_atom_site_fract_y
_atom_site_fract_z
_atom_site_U_iso_or_equiv
_atom_site_adp_type
_atom_site_occupancy
_atom_site_symmetry_multiplicity
_atom_site_calc_flag
_atom_site_refinement_flags
C1 C 0.51313(13) 0.02561(17) 0.74049(9) 0.0171(4) Uani 1 1 d .
C2 C 0.56647(15) -0.04171(19) 0.78593(9) 0.0216(5) Uani 1 1 d .
H2A H 0.5530 -0.1320 0.7840 0.026 Uiso 1 1 calc R
H2B H 0.6262 -0.0322 0.7762 0.026 Uiso 1 1 calc R
C3 C 0.59115(15) 0.12114(19) 0.85283(9) 0.0248(5) Uani 1 1 d .
H3A H 0.5529 0.1848 0.8357 0.030 Uiso 1 1 calc R
H3B H 0.6460 0.1281 0.8342 0.030 Uiso 1 1 calc R
C4 C 0.60224(15) 0.1436(2) 0.91616(10) 0.0252(5) Uani 1 1 d .
H4A H 0.6347 0.0741 0.9339 0.030 Uiso 1 1 calc R
H4B H 0.6340 0.2220 0.9229 0.030 Uiso 1 1 calc R
C5 C 0.53192(16) 0.1604(2) 1.00277(9) 0.0268(5) Uani 1 1 d .
H5A H 0.5699 0.2304 1.0134 0.032 Uiso 1 1 calc R
H5B H 0.5569 0.0821 1.0182 0.032 Uiso 1 1 calc R
C6 C 0.44776(16) 0.18121(19) 1.02815(10) 0.0272(5) Uani 1 1 d .
H6A H 0.4039 0.1375 1.0049 0.033 Uiso 1 1 calc R
H6B H 0.4476 0.1471 1.0677 0.033 Uiso 1 1 calc R
C7 C 0.35293(16) 0.3381(2) 1.05519(11) 0.0294(5) Uani 1 1 d .
H7A H 0.3508 0.2949 1.0927 0.035 Uiso 1 1 calc R
H7B H 0.3060 0.3067 1.0304 0.035 Uiso 1 1 calc R
C8 C 0.34387(16) 0.4777(2) 1.06378(10) 0.0301(6) Uani 1 1 d .
H8A H 0.3668 0.5212 1.0302 0.036 Uiso 1 1 calc R
H8B H 0.2834 0.4983 1.0651 0.036 Uiso 1 1 calc R
C9 C 0.47298(16) 0.5332(2) 1.11027(11) 0.0353(6) Uani 1 1 d .
H9A H 0.4972 0.5644 1.1467 0.053 Uiso 1 1 calc R
H9B H 0.4865 0.5910 1.0792 0.053 Uiso 1 1 calc R
H9C H 0.4962 0.4505 1.1021 0.053 Uiso 1 1 calc R
C10 C 0.64383(13) 0.28276(17) 0.69704(9) 0.0182(5) Uani 1 1 d .
C11 C 0.70005(15) 0.19046(19) 0.68072(10) 0.0241(5) Uani 1 1 d .
H11 H 0.6886 0.1429 0.6469 0.029 Uiso 1 1 calc R
C12 C 0.77229(15) 0.1675(2) 0.71332(10) 0.0272(5) Uani 1 1 d .
H12 H 0.8112 0.1064 0.7012 0.033 Uiso 1 1 calc R
C13 C 0.78803(15) 0.2335(2) 0.76371(10) 0.0258(5) Uani 1 1 d .
H13 H 0.8372 0.2168 0.7865 0.031 Uiso 1 1 calc R
C14 C 0.73205(15) 0.3235(2) 0.78063(10) 0.0256(5) Uani 1 1 d .
H14 H 0.7427 0.3685 0.8152 0.031 Uiso 1 1 calc R
C15 C 0.66033(14) 0.34893(18) 0.74754(9) 0.0217(5) Uani 1 1 d .
H15 H 0.6224 0.4117 0.7594 0.026 Uiso 1 1 calc R
C16 C 0.50575(13) 0.45205(18) 0.68052(9) 0.0177(4) Uani 1 1 d .
C17 C 0.45135(14) 0.44454(19) 0.72612(9) 0.0229(5) Uani 1 1 d .
H17 H 0.4380 0.3652 0.7418 0.027 Uiso 1 1 calc R
C18 C 0.41638(15) 0.5521(2) 0.74889(10) 0.0268(5) Uani 1 1 d .
H18 H 0.3798 0.5463 0.7802 0.032 Uiso 1 1 calc R
C19 C 0.43496(14) 0.66736(19) 0.72580(10) 0.0233(5) Uani 1 1 d .
H19 H 0.4110 0.7408 0.7413 0.028 Uiso 1 1 calc R
C20 C 0.48824(15) 0.67650(19) 0.68029(10) 0.0237(5) Uani 1 1 d .
H20 H 0.5005 0.7561 0.6645 0.028 Uiso 1 1 calc R
C21 C 0.52389(14) 0.56948(18) 0.65749(9) 0.0209(5) Uani 1 1 d .
H21 H 0.5606 0.5761 0.6263 0.025 Uiso 1 1 calc R
C22 C 0.58581(14) 0.34347(17) 0.58230(9) 0.0186(5) Uani 1 1 d .
C23 C 0.66324(15) 0.39825(19) 0.57214(10) 0.0239(5) Uani 1 1 d .
H23 H 0.7001 0.4197 0.6034 0.029 Uiso 1 1 calc R
C24 C 0.68638(16) 0.4213(2) 0.51611(10) 0.0309(6) Uani 1 1 d .
H24 H 0.7389 0.4598 0.5094 0.037 Uiso 1 1 calc R
C25 C 0.63426(18) 0.3893(2) 0.47013(10) 0.0334(6) Uani 1 1 d .
H25 H 0.6510 0.4046 0.4320 0.040 Uiso 1 1 calc R
C26 C 0.55794(18) 0.3352(2) 0.47992(10) 0.0331(6) Uani 1 1 d .
H26 H 0.5217 0.3133 0.4484 0.040 Uiso 1 1 calc R
C27 C 0.53342(15) 0.31232(19) 0.53569(9) 0.0252(5) Uani 1 1 d .
H27 H 0.4804 0.2751 0.5420 0.030 Uiso 1 1 calc R
C28 C 0.25656(14) 0.24077(18) 0.62465(8) 0.0173(4) Uani 1 1 d .
C29 C 0.28613(15) 0.36340(18) 0.63203(9) 0.0217(5) Uani 1 1 d .
H29 H 0.3445 0.3801 0.6304 0.026 Uiso 1 1 calc R
C30 C 0.23036(15) 0.46081(19) 0.64166(10) 0.0247(5) Uani 1 1 d .
H30 H 0.2509 0.5437 0.6462 0.030 Uiso 1 1 calc R
C31 C 0.14565(15) 0.43798(19) 0.64465(9) 0.0230(5) Uani 1 1 d .
H31 H 0.1079 0.5047 0.6514 0.028 Uiso 1 1 calc R
C32 C 0.11575(15) 0.3168(2) 0.63770(9) 0.0235(5) Uani 1 1 d .
H32 H 0.0574 0.3005 0.6399 0.028 Uiso 1 1 calc R
C33 C 0.17114(14) 0.21923(19) 0.62751(9) 0.0196(5) Uani 1 1 d .
H33 H 0.1501 0.1368 0.6225 0.024 Uiso 1 1 calc R
C34 C 0.33936(13) 0.11328(18) 0.53395(9) 0.0171(4) Uani 1 1 d .
C35 C 0.31056(14) 0.21139(19) 0.49890(9) 0.0204(5) Uani 1 1 d .
H35 H 0.2797 0.2780 0.5151 0.025 Uiso 1 1 calc R
C36 C 0.32674(14) 0.21212(19) 0.44070(9) 0.0225(5) Uani 1 1 d .
H36 H 0.3072 0.2796 0.4174 0.027 Uiso 1 1 calc R
C37 C 0.37106(14) 0.1155(2) 0.41619(9) 0.0229(5) Uani 1 1 d .
H37 H 0.3821 0.1166 0.3764 0.028 Uiso 1 1 calc R
C38 C 0.39905(14) 0.0173(2) 0.45053(9) 0.0243(5) Uani 1 1 d .
H38 H 0.4290 -0.0498 0.4340 0.029 Uiso 1 1 calc R
C39 C 0.38373(14) 0.01597(19) 0.50860(9) 0.0209(5) Uani 1 1 d .
H39 H 0.4036 -0.0518 0.5316 0.025 Uiso 1 1 calc R
C40 C 0.27716(13) -0.02369(18) 0.63200(9) 0.0181(4) Uani 1 1 d .
C41 C 0.21935(15) -0.08444(19) 0.59545(9) 0.0240(5) Uani 1 1 d .
H41 H 0.2126 -0.0583 0.5566 0.029 Uiso 1 1 calc R
C42 C 0.17156(15) -0.18316(19) 0.61568(10) 0.0255(5) Uani 1 1 d .
H42 H 0.1320 -0.2238 0.5908 0.031 Uiso 1 1 calc R
C43 C 0.18174(14) -0.22201(18) 0.67203(10) 0.0242(5) Uani 1 1 d .
H43 H 0.1483 -0.2881 0.6861 0.029 Uiso 1 1 calc R
C44 C 0.24091(15) -0.16444(18) 0.70800(10) 0.0236(5) Uani 1 1 d .
H44 H 0.2489 -0.1929 0.7464 0.028 Uiso 1 1 calc R
C45 C 0.28851(14) -0.06563(18) 0.68837(9) 0.0201(5) Uani 1 1 d .
H45 H 0.3288 -0.0266 0.7133 0.024 Uiso 1 1 calc R
O1 O 0.52461(10) -0.00717(12) 0.68934(6) 0.0213(3) Uani 1 1 d .
O2 O 0.46251(9) 0.10991(13) 0.75393(6) 0.0211(3) Uani 1 1 d .
O3 O 0.55698(10) -0.00082(13) 0.84332(6) 0.0218(3) Uani 1 1 d .
O4 O 0.52281(10) 0.15240(13) 0.94184(6) 0.0254(4) Uani 1 1 d .
O5 O 0.43059(11) 0.31184(13) 1.02916(6) 0.0283(4) Uani 1 1 d .
O6 O 0.38478(11) 0.52411(15) 1.11431(7) 0.0336(4) Uani 1 1 d .
P1 P 0.54816(4) 0.30609(5) 0.65337(2) 0.01634(13) Uani 1 1 d .
P2 P 0.33312(4) 0.11783(5) 0.61204(2) 0.01582(13) Uani 1 1 d .
Cu1 Cu 0.455332(17) 0.14771(2) 0.656673(10) 0.01729(8) Uani 1 1 d .

loop_
_atom_site_aniso_label
_atom_site_aniso_U_11
_atom_site_aniso_U_22
_atom_site_aniso_U_33
_atom_site_aniso_U_23
_atom_site_aniso_U_13
_atom_site_aniso_U_12
C1 0.0165(11) 0.0136(10) 0.0214(11) 0.0020(8) 0.0035(9) -0.0040(8)
C2 0.0262(13) 0.0184(11) 0.0205(11) 0.0014(8) 0.0034(10) 0.0039(9)
C3 0.0269(14) 0.0201(11) 0.0276(12) 0.0024(9) 0.0044(10) -0.0049(10)
C4 0.0252(13) 0.0226(11) 0.0277(12) -0.0016(9) 0.0003(10) -0.0031(10)
C5 0.0346(15) 0.0244(12) 0.0213(12) -0.0037(9) -0.0034(11) 0.0019(10)
C6 0.0378(15) 0.0202(11) 0.0236(12) 0.0010(9) 0.0020(11) -0.0009(10)
C7 0.0274(14) 0.0289(13) 0.0323(13) 0.0006(10) 0.0061(11) -0.0036(10)
C8 0.0245(14) 0.0315(13) 0.0345(14) -0.0027(10) 0.0019(11) 0.0027(10)
C9 0.0321(15) 0.0322(13) 0.0412(15) -0.0060(11) -0.0034(12) 0.0010(11)
C10 0.0179(12) 0.0137(10) 0.0232(11) 0.0029(8) 0.0030(9) -0.0041(8)
C11 0.0264(14) 0.0180(11) 0.0280(12) -0.0019(9) 0.0000(10) 0.0015(9)
C12 0.0241(13) 0.0218(12) 0.0359(14) 0.0044(10) 0.0048(11) 0.0031(10)
C13 0.0191(13) 0.0272(12) 0.0308(13) 0.0085(10) -0.0029(10) -0.0027(10)
C14 0.0260(14) 0.0251(12) 0.0254(12) 0.0004(9) -0.0030(10) -0.0049(10)
C15 0.0220(12) 0.0162(10) 0.0271(12) 0.0000(9) 0.0016(10) -0.0016(9)
C16 0.0163(11) 0.0175(10) 0.0192(11) 0.0000(8) -0.0027(9) 0.0003(9)
C17 0.0239(13) 0.0190(11) 0.0260(12) -0.0003(9) 0.0047(10) -0.0021(9)
C18 0.0249(14) 0.0264(12) 0.0294(13) -0.0068(9) 0.0078(10) -0.0020(10)
C19 0.0216(13) 0.0180(11) 0.0302(12) -0.0081(9) -0.0016(10) 0.0052(9)
C20 0.0261(13) 0.0156(11) 0.0292(12) 0.0025(9) -0.0037(10) 0.0010(9)
C21 0.0214(12) 0.0180(11) 0.0234(11) 0.0011(8) 0.0019(10) -0.0012(9)
C22 0.0227(12) 0.0118(10) 0.0214(11) 0.0020(8) 0.0039(9) 0.0020(9)
C23 0.0225(13) 0.0215(11) 0.0280(12) 0.0020(9) 0.0034(10) 0.0004(9)
C24 0.0281(14) 0.0263(12) 0.0390(14) 0.0075(10) 0.0113(12) -0.0003(10)
C25 0.0483(18) 0.0286(13) 0.0241(13) 0.0082(10) 0.0137(12) 0.0023(12)
C26 0.0484(18) 0.0305(13) 0.0202(12) 0.0050(10) -0.0002(12) -0.0057(12)
C27 0.0266(14) 0.0233(11) 0.0258(12) 0.0047(9) 0.0012(10) -0.0049(10)
C28 0.0227(12) 0.0176(10) 0.0115(10) -0.0003(8) 0.0024(9) -0.0012(9)
C29 0.0204(12) 0.0175(11) 0.0275(12) -0.0028(9) 0.0063(10) -0.0028(9)
C30 0.0274(14) 0.0154(11) 0.0318(13) -0.0022(9) 0.0065(11) 0.0010(9)
C31 0.0264(13) 0.0211(11) 0.0217(11) -0.0015(9) 0.0058(10) 0.0070(10)
C32 0.0184(12) 0.0294(12) 0.0227(12) -0.0002(9) 0.0025(10) -0.0005(10)
C33 0.0217(12) 0.0167(11) 0.0206(11) -0.0002(8) 0.0029(9) -0.0008(9)
C34 0.0159(11) 0.0167(10) 0.0188(11) -0.0028(8) 0.0016(9) -0.0036(8)
C35 0.0219(12) 0.0167(10) 0.0229(11) -0.0011(8) 0.0035(10) 0.0010(9)
C36 0.0263(13) 0.0211(11) 0.0201(11) 0.0037(9) 0.0005(10) -0.0012(9)
C37 0.0215(12) 0.0301(12) 0.0174(11) -0.0039(9) 0.0039(9) -0.0047(10)
C38 0.0208(13) 0.0252(12) 0.0270(12) -0.0086(9) 0.0047(10) 0.0027(10)
C39 0.0206(12) 0.0184(11) 0.0235(12) -0.0008(9) -0.0001(10) 0.0018(9)
C40 0.0161(11) 0.0159(10) 0.0225(11) -0.0007(8) 0.0039(9) 0.0004(8)
C41 0.0277(13) 0.0189(11) 0.0252(12) -0.0008(9) -0.0004(10) -0.0007(10)
C42 0.0247(13) 0.0165(11) 0.0354(13) -0.0062(9) 0.0043(11) -0.0032(9)
C43 0.0245(13) 0.0118(10) 0.0369(13) -0.0009(9) 0.0128(11) -0.0001(9)
C44 0.0276(13) 0.0185(11) 0.0253(12) 0.0048(9) 0.0104(10) 0.0033(9)
C45 0.0196(12) 0.0170(10) 0.0239(11) -0.0001(8) 0.0019(9) 0.0010(9)
O1 0.0276(9) 0.0170(7) 0.0193(8) -0.0005(6) 0.0024(7) 0.0016(6)
O2 0.0231(9) 0.0194(7) 0.0212(8) 0.0010(6) 0.0046(7) 0.0053(6)
O3 0.0297(9) 0.0183(7) 0.0177(8) 0.0009(6) 0.0036(7) -0.0029(6)
O4 0.0263(9) 0.0294(8) 0.0205(8) -0.0018(6) -0.0010(7) 0.0009(7)
O5 0.0349(10) 0.0193(8) 0.0314(9) -0.0008(6) 0.0112(8) 0.0007(7)
O6 0.0332(11) 0.0353(9) 0.0325(9) -0.0089(7) 0.0063(8) -0.0019(8)
P1 0.0175(3) 0.0128(3) 0.0188(3) 0.0004(2) 0.0024(2) -0.0011(2)
P2 0.0178(3) 0.0132(3) 0.0166(3) 0.00036(19) 0.0020(2) -0.0009(2)
Cu1 0.01869(15) 0.01398(14) 0.01923(14) 0.00135(9) 0.00090(11) -0.00138(10)

loop_
_atom_type_symbol
_atom_type_description
_atom_type_scat_dispersion_real
_atom_type_scat_dispersion_imag
_atom_type_scat_source
C C 0.0033 0.0016 'International Tables Vol C Tables 4.2.6.8 and 6.1.1.4'
O O 0.0106 0.0060 'International Tables Vol C Tables 4.2.6.8 and 6.1.1.4'
P P 0.1023 0.0942 'International Tables Vol C Tables 4.2.6.8 and 6.1.1.4'
Cu Cu 0.3201 1.2651 'International Tables Vol C Tables 4.2.6.8 and 6.1.1.4'
H H 0.0000 0.0000 'International Tables Vol C Tables 4.2.6.8 and 6.1.1.4'

loop_
_geom_angle_atom_site_label_1
_geom_angle_atom_site_label_2
_geom_angle_atom_site_label_3
_geom_angle
O2 C1 O1 123.22(19)
O2 C1 C2 121.13(18)
O1 C1 C2 115.64(18)
O2 C1 Cu1 66.13(11)
O1 C1 Cu1 57.87(10)
C2 C1 Cu1 167.57(15)
O3 C2 C1 115.92(17)
O3 C2 H2A 108.3
C1 C2 H2A 108.3
O3 C2 H2B 108.3
C1 C2 H2B 108.3
H2A C2 H2B 107.4
O3 C3 C4 109.40(17)
O3 C3 H3A 109.8
C4 C3 H3A 109.8
O3 C3 H3B 109.8
C4 C3 H3B 109.8
H3A C3 H3B 108.2
O4 C4 C3 110.15(19)
O4 C4 H4A 109.6
C3 C4 H4A 109.6
O4 C4 H4B 109.6
C3 C4 H4B 109.6
H4A C4 H4B 108.1
O4 C5 C6 109.63(19)
O4 C5 H5A 109.7
C6 C5 H5A 109.7
O4 C5 H5B 109.7
C6 C5 H5B 109.7
H5A C5 H5B 108.2
O5 C6 C5 109.07(19)
O5 C6 H6A 109.9
C5 C6 H6A 109.9
O5 C6 H6B 109.9
C5 C6 H6B 109.9
H6A C6 H6B 108.3
O5 C7 C8 109.77(19)
O5 C7 H7A 109.7
C8 C7 H7A 109.7
O5 C7 H7B 109.7
C8 C7 H7B 109.7
H7A C7 H7B 108.2
O6 C8 C7 114.28(19)
O6 C8 H8A 108.7
C7 C8 H8A 108.7
O6 C8 H8B 108.7
C7 C8 H8B 108.7
H8A C8 H8B 107.6
O6 C9 H9A 109.5
O6 C9 H9B 109.5
H9A C9 H9B 109.5
O6 C9 H9C 109.5
H9A C9 H9C 109.5
H9B C9 H9C 109.5
C15 C10 C11 118.9(2)
C15 C10 P1 122.38(16)
C11 C10 P1 118.58(16)
C12 C11 C10 120.5(2)
C12 C11 H11 119.7
C10 C11 H11 119.7
C11 C12 C13 120.1(2)
C11 C12 H12 119.9
C13 C12 H12 119.9
C14 C13 C12 119.7(2)
C14 C13 H13 120.2
C12 C13 H13 120.2
C13 C14 C15 120.5(2)
C13 C14 H14 119.7
C15 C14 H14 119.7
C14 C15 C10 120.2(2)
C14 C15 H15 119.9
C10 C15 H15 119.9
C17 C16 C21 118.97(19)
C17 C16 P1 117.45(15)
C21 C16 P1 123.57(17)
C18 C17 C16 120.6(2)
C18 C17 H17 119.7
C16 C17 H17 119.7
C19 C18 C17 119.8(2)
C19 C18 H18 120.1
C17 C18 H18 120.1
C18 C19 C20 120.40(19)
C18 C19 H19 119.8
C20 C19 H19 119.8
C19 C20 C21 120.17(19)
C19 C20 H20 119.9
C21 C20 H20 119.9
C20 C21 C16 120.1(2)
C20 C21 H21 120.0
C16 C21 H21 120.0
C27 C22 C23 118.9(2)
C27 C22 P1 116.77(17)
C23 C22 P1 124.35(17)
C24 C23 C22 119.7(2)
C24 C23 H23 120.1
C22 C23 H23 120.1
C25 C24 C23 121.0(2)
C25 C24 H24 119.5
C23 C24 H24 119.5
C26 C25 C24 119.5(2)
C26 C25 H25 120.3
C24 C25 H25 120.3
C25 C26 C27 120.3(2)
C25 C26 H26 119.8
C27 C26 H26 119.8
C26 C27 C22 120.6(2)
C26 C27 H27 119.7
C22 C27 H27 119.7
C33 C28 C29 118.50(19)
C33 C28 P2 123.48(15)
C29 C28 P2 118.02(17)
C30 C29 C28 120.4(2)
C30 C29 H29 119.8
C28 C29 H29 119.8
C31 C30 C29 120.5(2)
C31 C30 H30 119.7
C29 C30 H30 119.7
C30 C31 C32 119.6(2)
C30 C31 H31 120.2
C32 C31 H31 120.2
C31 C32 C33 120.2(2)
C31 C32 H32 119.9
C33 C32 H32 119.9
C28 C33 C32 120.87(19)
C28 C33 H33 119.6
C32 C33 H33 119.6
C35 C34 C39 118.25(19)
C35 C34 P2 122.35(16)
C39 C34 P2 118.92(16)
C36 C35 C34 120.48(19)
C36 C35 H35 119.8
C34 C35 H35 119.8
C37 C36 C35 120.7(2)
C37 C36 H36 119.6
C35 C36 H36 119.6
C36 C37 C38 119.1(2)
C36 C37 H37 120.4
C38 C37 H37 120.4
C39 C38 C37 120.6(2)
C39 C38 H38 119.7
C37 C38 H38 119.7
C38 C39 C34 120.78(19)
C38 C39 H39 119.6
C34 C39 H39 119.6
C45 C40 C41 119.30(19)
C45 C40 P2 117.15(15)
C41 C40 P2 123.34(16)
C42 C41 C40 120.3(2)
C42 C41 H41 119.9
C40 C41 H41 119.9
C43 C42 C41 120.0(2)
C43 C42 H42 120.0
C41 C42 H42 120.0
C42 C43 C44 119.9(2)
C42 C43 H43 120.0
C44 C43 H43 120.0
C45 C44 C43 120.5(2)
C45 C44 H44 119.7
C43 C44 H44 119.7
C44 C45 C40 119.9(2)
C44 C45 H45 120.0
C40 C45 H45 120.0
C1 O1 Cu1 91.90(12)
C1 O2 Cu1 83.92(12)
C2 O3 C3 112.13(16)
C4 O4 C5 110.98(17)
C7 O5 C6 111.75(17)
C9 O6 C8 113.72(18)
C22 P1 C16 105.25(9)
C22 P1 C10 104.12(10)
C16 P1 C10 103.67(9)
C22 P1 Cu1 115.50(7)
C16 P1 Cu1 112.43(7)
C10 P1 Cu1 114.66(6)
C28 P2 C40 102.85(10)
C28 P2 C34 103.67(9)
C40 P2 C34 105.87(9)
C28 P2 Cu1 113.95(7)
C40 P2 Cu1 115.60(7)
C34 P2 Cu1 113.60(7)
O1 Cu1 P2 119.99(4)
O1 Cu1 P1 105.31(4)
P2 Cu1 P1 131.72(2)
O1 Cu1 O2 59.93(5)
P2 Cu1 O2 117.16(4)
P1 Cu1 O2 98.76(4)
O1 Cu1 C1 30.23(6)
P2 Cu1 C1 126.32(5)
P1 Cu1 C1 101.07(5)
O2 Cu1 C1 29.95(6)

loop_
_geom_bond_atom_site_label_1
_geom_bond_atom_site_label_2
_geom_bond_distance
C1 O2 1.256(2)
C1 O1 1.261(2)
C1 C2 1.520(3)
C1 Cu1 2.502(2)
C2 O3 1.419(2)
C2 H2A 0.9900
C2 H2B 0.9900
C3 O3 1.429(2)
C3 C4 1.500(3)
C3 H3A 0.9900
C3 H3B 0.9900
C4 O4 1.420(3)
C4 H4A 0.9900
C4 H4B 0.9900
C5 O4 1.425(3)
C5 C6 1.499(3)
C5 H5A 0.9900
C5 H5B 0.9900
C6 O5 1.424(3)
C6 H6A 0.9900
C6 H6B 0.9900
C7 O5 1.423(3)
C7 C8 1.515(3)
C7 H7A 0.9900
C7 H7B 0.9900
C8 O6 1.419(3)
C8 H8A 0.9900
C8 H8B 0.9900
C9 O6 1.416(3)
C9 H9A 0.9800
C9 H9B 0.9800
C9 H9C 0.9800
C10 C15 1.392(3)
C10 C11 1.394(3)
C10 P1 1.825(2)
C11 C12 1.383(3)
C11 H11 0.9500
C12 C13 1.386(3)
C12 H12 0.9500
C13 C14 1.379(3)
C13 H13 0.9500
C14 C15 1.387(3)
C14 H14 0.9500
C15 H15 0.9500
C16 C17 1.394(3)
C16 C21 1.400(3)
C16 P1 1.822(2)
C17 C18 1.391(3)
C17 H17 0.9500
C18 C19 1.381(3)
C18 H18 0.9500
C19 C20 1.382(3)
C19 H19 0.9500
C20 C21 1.391(3)
C20 H20 0.9500
C21 H21 0.9500
C22 C27 1.391(3)
C22 C23 1.393(3)
C22 P1 1.822(2)
C23 C24 1.389(3)
C23 H23 0.9500
C24 C25 1.379(3)
C24 H24 0.9500
C25 C26 1.373(4)
C25 H25 0.9500
C26 C27 1.390(3)
C26 H26 0.9500
C27 H27 0.9500
C28 C33 1.385(3)
C28 C29 1.403(3)
C28 P2 1.824(2)
C29 C30 1.392(3)
C29 H29 0.9500
C30 C31 1.376(3)
C30 H30 0.9500
C31 C32 1.389(3)
C31 H31 0.9500
C32 C33 1.392(3)
C32 H32 0.9500
C33 H33 0.9500
C34 C35 1.399(3)
C34 C39 1.399(3)
C34 P2 1.826(2)
C35 C36 1.388(3)
C35 H35 0.9500
C36 C37 1.385(3)
C36 H36 0.9500
C37 C38 1.387(3)
C37 H37 0.9500
C38 C39 1.382(3)
C38 H38 0.9500
C39 H39 0.9500
C40 C45 1.395(3)
C40 C41 1.397(3)
C40 P2 1.825(2)
C41 C42 1.393(3)
C41 H41 0.9500
C42 C43 1.382(3)
C42 H42 0.9500
C43 C44 1.388(3)
C43 H43 0.9500
C44 C45 1.387(3)
C44 H44 0.9500
C45 H45 0.9500
O1 Cu1 2.1202(14)
O2 Cu1 2.3013(14)
P1 Cu1 2.2528(6)
P2 Cu1 2.2048(6)

loop_
_geom_torsion_atom_site_label_1
_geom_torsion_atom_site_label_2
_geom_torsion_atom_site_label_3
_geom_torsion_atom_site_label_4
_geom_torsion
O2 C1 C2 O3 -1.7(3)
O1 C1 C2 O3 176.90(17)
Cu1 C1 C2 O3 121.2(6)
O3 C3 C4 O4 -68.2(2)
O4 C5 C6 O5 -86.9(2)
O5 C7 C8 O6 -83.2(2)
C15 C10 C11 C12 -1.9(3)
P1 C10 C11 C12 -178.41(17)
C10 C11 C12 C13 2.2(3)
C11 C12 C13 C14 -1.1(3)
C12 C13 C14 C15 -0.3(3)
C13 C14 C15 C10 0.6(3)
C11 C10 C15 C14 0.5(3)
P1 C10 C15 C14 176.90(16)
C21 C16 C17 C18 -0.8(3)
P1 C16 C17 C18 -179.78(17)
C16 C17 C18 C19 0.7(3)
C17 C18 C19 C20 -0.2(3)
C18 C19 C20 C21 -0.2(3)
C19 C20 C21 C16 0.1(3)
C17 C16 C21 C20 0.4(3)
P1 C16 C21 C20 179.31(17)
C27 C22 C23 C24 0.4(3)
P1 C22 C23 C24 179.13(16)
C22 C23 C24 C25 -0.9(3)
C23 C24 C25 C26 0.8(4)
C24 C25 C26 C27 -0.3(4)
C25 C26 C27 C22 -0.2(4)
C23 C22 C27 C26 0.1(3)
P1 C22 C27 C26 -178.71(17)
C33 C28 C29 C30 -0.4(3)
P2 C28 C29 C30 179.87(16)
C28 C29 C30 C31 0.7(3)
C29 C30 C31 C32 -0.3(3)
C30 C31 C32 C33 -0.3(3)
C29 C28 C33 C32 -0.3(3)
P2 C28 C33 C32 179.51(15)
C31 C32 C33 C28 0.6(3)
C39 C34 C35 C36 -0.8(3)
P2 C34 C35 C36 171.11(17)
C34 C35 C36 C37 0.5(3)
C35 C36 C37 C38 0.2(3)
C36 C37 C38 C39 -0.6(3)
C37 C38 C39 C34 0.3(3)
C35 C34 C39 C38 0.4(3)
P2 C34 C39 C38 -171.79(17)
C45 C40 C41 C42 2.1(3)
P2 C40 C41 C42 -172.33(17)
C40 C41 C42 C43 -0.5(3)
C41 C42 C43 C44 -1.5(3)
C42 C43 C44 C45 1.8(3)
C43 C44 C45 C40 -0.2(3)
C41 C40 C45 C44 -1.8(3)
P2 C40 C45 C44 173.01(16)
O2 C1 O1 Cu1 10.7(2)
C2 C1 O1 Cu1 -167.88(16)
O1 C1 O2 Cu1 -9.92(19)
C2 C1 O2 Cu1 168.61(18)
C1 C2 O3 C3 -69.9(2)
C4 C3 O3 C2 -163.59(18)
C3 C4 O4 C5 173.81(16)
C6 C5 O4 C4 174.92(17)
C8 C7 O5 C6 171.13(18)
C5 C6 O5 C7 -177.43(18)
C7 C8 O6 C9 75.8(3)
C27 C22 P1 C16 -99.17(17)
C23 C22 P1 C16 82.06(19)
C27 C22 P1 C10 152.10(16)
C23 C22 P1 C10 -26.7(2)
C27 C22 P1 Cu1 25.46(18)
C23 C22 P1 Cu1 -153.31(16)
C17 C16 P1 C22 161.80(17)
C21 C16 P1 C22 -17.2(2)
C17 C16 P1 C10 -89.15(18)
C21 C16 P1 C10 91.90(19)
C17 C16 P1 Cu1 35.26(19)
C21 C16 P1 Cu1 -143.70(16)
C15 C10 P1 C22 124.76(17)
C11 C10 P1 C22 -58.82(18)
C15 C10 P1 C16 14.86(19)
C11 C10 P1 C16 -168.72(17)
C15 C10 P1 Cu1 -108.08(16)
C11 C10 P1 Cu1 68.34(18)
C33 C28 P2 C40 -20.4(2)
C29 C28 P2 C40 159.35(16)
C33 C28 P2 C34 89.71(19)
C29 C28 P2 C34 -90.53(17)
C33 C28 P2 Cu1 -146.32(16)
C29 C28 P2 Cu1 33.45(18)
C45 C40 P2 C28 -93.14(17)
C41 C40 P2 C28 81.4(2)
C45 C40 P2 C34 158.39(16)
C41 C40 P2 C34 -27.0(2)
C45 C40 P2 Cu1 31.68(19)
C41 C40 P2 Cu1 -153.75(16)
C35 C34 P2 C28 17.5(2)
C39 C34 P2 C28 -170.69(17)
C35 C34 P2 C40 125.37(18)
C39 C34 P2 C40 -62.81(19)
C35 C34 P2 Cu1 -106.71(18)
C39 C34 P2 Cu1 65.11(18)
C1 O1 Cu1 P2 -111.58(11)
C1 O1 Cu1 P1 85.73(12)
C1 O1 Cu1 O2 -5.64(11)
C28 P2 Cu1 O1 144.79(8)
C40 P2 Cu1 O1 25.93(9)
C34 P2 Cu1 O1 -96.77(8)
C28 P2 Cu1 P1 -57.83(8)
C40 P2 Cu1 P1 -176.69(7)
C34 P2 Cu1 P1 60.61(8)
C28 P2 Cu1 O2 75.53(8)
C40 P2 Cu1 O2 -43.33(9)
C34 P2 Cu1 O2 -166.04(8)
C28 P2 Cu1 C1 109.26(9)
C40 P2 Cu1 C1 -9.60(10)
C34 P2 Cu1 C1 -132.30(9)
C22 P1 Cu1 O1 103.40(9)
C16 P1 Cu1 O1 -135.78(8)
C10 P1 Cu1 O1 -17.69(9)
C22 P1 Cu1 P2 -56.40(8)
C16 P1 Cu1 P2 64.42(8)
C10 P1 Cu1 P2 -177.49(8)
C22 P1 Cu1 O2 164.49(8)
C16 P1 Cu1 O2 -74.69(8)
C10 P1 Cu1 O2 43.40(9)
C22 P1 Cu1 C1 134.17(9)
C16 P1 Cu1 C1 -105.01(9)
C10 P1 Cu1 C1 13.08(9)
C1 O2 Cu1 O1 5.68(11)
C1 O2 Cu1 P2 116.31(11)
C1 O2 Cu1 P1 -97.00(11)
O2 C1 Cu1 O1 -170.20(19)
C2 C1 Cu1 O1 61.6(6)
O2 C1 Cu1 P2 -81.87(12)
O1 C1 Cu1 P2 88.32(12)
C2 C1 Cu1 P2 149.9(6)
O2 C1 Cu1 P1 88.34(11)
O1 C1 Cu1 P1 -101.46(11)
C2 C1 Cu1 P1 -39.9(7)
O1 C1 Cu1 O2 170.20(19)
C2 C1 Cu1 O2 -128.2(7)
